data_1548474
loop_
_publ_author_name
'Milan Bergeron-Brlek'
'Michael Meanwell'
'Robert Britton'

_publ_section_title
;
 Direct synthesis of imino-C-nucleoside analogues and other biologically
 active iminosugars
;
_journal_name_full 'Nature Communications'
_journal_page_first 6903
_journal_paper_doi 10.1038/ncomms7903
_journal_volume 6
_journal_year 2015
_chemical_absolute_configuration syn
_chemical_formula_sum 'C21 H25 N O3'
_chemical_formula_weight 339.42
_space_group_crystal_system tetragonal
_space_group_IT_number 76
_space_group_name_Hall 'P 4w'
_space_group_name_H-M_alt 'P 41'
_symmetry_space_group_name_Hall 'P 4w'
_symmetry_space_group_name_H-M 'P 41'
_atom_sites_solution_hydrogens geom
_cell_angle_alpha 90
_cell_angle_beta 90
_cell_angle_gamma 90
_cell_formula_units_Z 4
_cell_length_a 9.5905(2)
_cell_length_b 9.5905(2)
_cell_length_c 19.7424(5)
_cell_measurement_reflns_used 9355
_cell_measurement_temperature 296(2)
_cell_measurement_theta_max 25.40
_cell_measurement_theta_min 2.36
_cell_volume 1815.86(7)
_computing_cell_refinement 'Bruker SAINT'
_computing_data_collection 'Bruker APEX2'
_computing_data_reduction 'Bruker SAINT'
_computing_molecular_graphics 'Bruker SHELXTL'
_computing_publication_material 'Bruker SHELXTL'
_computing_structure_refinement 'SHELXL-2014 (Sheldrick 2014)'
_computing_structure_solution 'SHELXS-97 (Sheldrick 2008)'
_diffrn_ambient_temperature 296(2)
_diffrn_measured_fraction_theta_full 0.999
_diffrn_measured_fraction_theta_max 0.999
_diffrn_measurement_device_type 'Bruker APEX-II CCD'
_diffrn_measurement_method '\f and \w scans'
_diffrn_radiation_type MoK\a
_diffrn_radiation_wavelength 0.71073
_diffrn_reflns_av_R_equivalents 0.0185
_diffrn_reflns_av_unetI/netI 0.0145
_diffrn_reflns_Laue_measured_fraction_full 0.999
_diffrn_reflns_Laue_measured_fraction_max 0.999
_diffrn_reflns_limit_h_max 9
_diffrn_reflns_limit_h_min -11
_diffrn_reflns_limit_k_max 11
_diffrn_reflns_limit_k_min -11
_diffrn_reflns_limit_l_max 23
_diffrn_reflns_limit_l_min -23
_diffrn_reflns_number 11982
_diffrn_reflns_point_group_measured_fraction_full 0.992
_diffrn_reflns_point_group_measured_fraction_max 0.993
_diffrn_reflns_theta_full 25.242
_diffrn_reflns_theta_max 25.398
_diffrn_reflns_theta_min 2.124
_exptl_absorpt_coefficient_mu 0.082
_exptl_absorpt_correction_T_max 0.7452
_exptl_absorpt_correction_T_min 0.6870
_exptl_absorpt_correction_type multi-scan
_exptl_absorpt_process_details '(Sheldrich , 1996)'
_exptl_crystal_colour colourless
_exptl_crystal_density_diffrn 1.242
_exptl_crystal_description Block
_exptl_crystal_F_000 728
_exptl_crystal_size_max 0.660
_exptl_crystal_size_mid 0.398
_exptl_crystal_size_min 0.219
_refine_diff_density_max 0.247
_refine_diff_density_min -0.121
_refine_diff_density_rms 0.024
_refine_ls_abs_structure_details
;
 Flack x determined using 1496 quotients [(I+)-(I-)]/[(I+)+(I-)]
 (Parsons and Flack (2004), Acta Cryst. A60, s61).
;
_refine_ls_abs_structure_Flack -0.2(2)
_refine_ls_extinction_coef 0.0131(16)
_refine_ls_extinction_expression Fc^*^=kFc[1+0.001xFc^2^\l^3^/sin(2\q)]^-1/4^
_refine_ls_extinction_method SHELXL
_refine_ls_goodness_of_fit_ref 1.042
_refine_ls_hydrogen_treatment constr
_refine_ls_matrix_type full
_refine_ls_number_parameters 229
_refine_ls_number_reflns 3326
_refine_ls_number_restraints 208
_refine_ls_restrained_S_all 1.028
_refine_ls_R_factor_all 0.0304
_refine_ls_R_factor_gt 0.0286
_refine_ls_shift/su_max 0.000
_refine_ls_shift/su_mean 0.000
_refine_ls_structure_factor_coef Fsqd
_refine_ls_weighting_details
;
 w=1/[\s^2^(Fo^2^)+(0.0357P)^2^+0.2887P]
 where P=(Fo^2^+2Fc^2^)/3
;
_refine_ls_weighting_scheme calc
_refine_ls_wR_factor_gt 0.0715
_refine_ls_wR_factor_ref 0.0726
_reflns_Friedel_coverage 0.924
_reflns_Friedel_fraction_full 0.984
_reflns_Friedel_fraction_max 0.984
_reflns_number_gt 3179
_reflns_number_total 3326
_reflns_threshold_expression 'I > 2\s(I)'
_cod_data_source_file ncomms7903-s2.cif
_cod_data_source_block mo_1MM025_0m_a
_cod_depositor_comments
;
The following automatic conversions were performed:

'_exptl_absorpt_correction_type' value 'Multi-scan' changed to
'multi-scan' according to the built-in table from CIF Core dictionary
named 'cif_core.dic' version 2.4.1 from 2010-06-29.

Automatic conversion script
Id: cif_fix_values 5376 2017-05-30 11:51:03Z andrius 
;
_cod_original_cell_volume 1815.86(9)
_cod_database_code 1548474
_shelx_space_group_comment
;
The symmetry employed for this shelxl refinement is uniquely defined
by the following loop, which should always be used as a source of
symmetry information in preference to the above space-group names.
They are only intended as comments.
;
_shelx_estimated_absorpt_t_min 0.948
_shelx_estimated_absorpt_t_max 0.982
_shelxl_version_number 2013-2

loop_
_space_group_symop_operation_xyz
'x, y, z'
'-x, -y, z+1/2'
'-y, x, z+1/4'
'y, -x, z+3/4'

loop_
_atom_site_label
_atom_site_type_symbol
_atom_site_fract_x
_atom_site_fract_y
_atom_site_fract_z
_atom_site_U_iso_or_equiv
_atom_site_adp_type
_atom_site_occupancy
_atom_site_site_symmetry_order
_atom_site_calc_flag
_atom_site_refinement_flags_posn
_atom_site_refinement_flags_adp
_atom_site_refinement_flags_occupancy
_atom_site_disorder_assembly
_atom_site_disorder_group
C1 C 0.2412(2) 0.8258(2) 0.37720(11) 0.0398(5) Uani 1 1 d . U . . .
H1A H 0.2300 0.8995 0.3440 0.048 Uiso 1 1 calc R U . . .
H1B H 0.2743 0.7427 0.3543 0.048 Uiso 1 1 calc R U . . .
C2 C 0.3432(2) 0.8698(2) 0.43169(10) 0.0321(4) Uani 1 1 d . U . . .
H2 H 0.3585 0.7928 0.4634 0.039 Uiso 1 1 calc R U . . .
C3 C 0.2805(2) 0.9928(2) 0.46848(10) 0.0301(4) Uani 1 1 d . U . . .
H3 H 0.2646 1.0679 0.4357 0.036 Uiso 1 1 calc R U . . .
C4 C 0.3965(2) 1.0375(2) 0.51657(10) 0.0340(5) Uani 1 1 d . U . . .
H4 H 0.3919 1.1378 0.5258 0.041 Uiso 1 1 calc R U . . .
C6 C 0.6208(2) 1.1256(2) 0.45943(11) 0.0354(5) Uani 1 1 d . U . . .
C5 C 0.5284(2) 1.0007(2) 0.47405(10) 0.0328(4) Uani 1 1 d . U . . .
H5 H 0.5835 0.9330 0.4998 0.039 Uiso 1 1 calc R U . . .
C9 C 0.7882(3) 1.3599(3) 0.43887(17) 0.0609(8) Uani 1 1 d . U . . .
H9 H 0.8433 1.4384 0.4320 0.073 Uiso 1 1 calc R U . . .
C8 C 0.7112(3) 1.3053(3) 0.38660(16) 0.0557(7) Uani 1 1 d . U . . .
H8 H 0.7154 1.3464 0.3440 0.067 Uiso 1 1 calc R U . . .
C7 C 0.6271(2) 1.1889(2) 0.39665(13) 0.0447(5) Uani 1 1 d . U . . .
H7 H 0.5748 1.1536 0.3609 0.054 Uiso 1 1 calc R U . . .
C10 C 0.7830(3) 1.2978(3) 0.50134(17) 0.0583(7) Uani 1 1 d . U . . .
H10 H 0.8352 1.3342 0.5369 0.070 Uiso 1 1 calc R U . . .
C11 C 0.7007(2) 1.1812(3) 0.51189(13) 0.0473(6) Uani 1 1 d . U . . .
H11 H 0.6987 1.1395 0.5544 0.057 Uiso 1 1 calc R U . . .
C12 C 0.0028(3) 1.0268(3) 0.40495(13) 0.0532(6) Uani 1 1 d . U . . .
H12A H 0.0787 1.0598 0.3776 0.080 Uiso 1 1 calc R U . . .
H12B H -0.0317 1.1017 0.4325 0.080 Uiso 1 1 calc R U . . .
H12C H -0.0705 0.9932 0.3762 0.080 Uiso 1 1 calc R U . . .
C13 C 0.0531(2) 0.9100(2) 0.44991(11) 0.0366(5) Uani 1 1 d . U . . .
C14 C -0.0645(2) 0.8439(3) 0.48914(13) 0.0498(6) Uani 1 1 d . U . . .
H14A H -0.0277 0.7737 0.5188 0.075 Uiso 1 1 calc R U . . .
H14B H -0.1293 0.8020 0.4582 0.075 Uiso 1 1 calc R U . . .
H14C H -0.1114 0.9139 0.5154 0.075 Uiso 1 1 calc R U . . .
C15 C 0.5798(2) 0.8314(2) 0.38449(11) 0.0395(5) Uani 1 1 d . U . . .
H15A H 0.5922 0.7554 0.4164 0.047 Uiso 1 1 calc R U . . .
H15B H 0.6689 0.8781 0.3793 0.047 Uiso 1 1 calc R U . . .
C16 C 0.5346(2) 0.7731(2) 0.31690(11) 0.0369(5) Uani 1 1 d . U . . .
C17 C 0.4988(3) 0.8612(3) 0.26440(12) 0.0474(6) Uani 1 1 d . U . . .
H17 H 0.5070 0.9571 0.2703 0.057 Uiso 1 1 calc R U . . .
C18 C 0.4512(3) 0.8099(3) 0.20340(14) 0.0596(7) Uani 1 1 d . U . . .
H18 H 0.4272 0.8711 0.1688 0.072 Uiso 1 1 calc R U . . .
C19 C 0.4391(3) 0.6694(3) 0.19371(15) 0.0637(7) Uani 1 1 d . U . . .
H19 H 0.4059 0.6348 0.1528 0.076 Uiso 1 1 calc R U . . .
C20 C 0.4760(3) 0.5800(3) 0.24459(17) 0.0658(8) Uani 1 1 d . U . . .
H20 H 0.4687 0.4843 0.2380 0.079 Uiso 1 1 calc R U . . .
C21 C 0.5246(3) 0.6315(3) 0.30620(14) 0.0507(6) Uani 1 1 d . U . . .
H21 H 0.5504 0.5699 0.3403 0.061 Uiso 1 1 calc R U . . .
N22 N 0.47716(17) 0.93049(17) 0.41178(9) 0.0337(4) Uani 1 1 d . U . . .
O23 O 0.11127(14) 0.79839(16) 0.41075(8) 0.0407(4) Uani 1 1 d . U . . .
O24 O 0.15190(14) 0.95871(16) 0.49921(7) 0.0348(3) Uani 1 1 d . U . . .
O25 O 0.39888(16) 0.95976(19) 0.57744(8) 0.0456(4) Uani 1 1 d . U . . .

loop_
_atom_site_aniso_label
_atom_site_aniso_U_11
_atom_site_aniso_U_22
_atom_site_aniso_U_33
_atom_site_aniso_U_23
_atom_site_aniso_U_13
_atom_site_aniso_U_12
C1 0.0325(10) 0.0500(12) 0.0369(12) -0.0146(10) 0.0011(9) 0.0001(9)
C2 0.0289(9) 0.0348(10) 0.0326(10) -0.0040(8) -0.0012(8) 0.0016(8)
C3 0.0298(9) 0.0327(10) 0.0279(10) -0.0010(8) -0.0002(8) 0.0014(8)
C4 0.0334(10) 0.0373(11) 0.0314(11) -0.0059(8) -0.0002(8) -0.0006(8)
C6 0.0271(9) 0.0384(11) 0.0407(12) -0.0082(9) 0.0039(8) 0.0037(8)
C5 0.0295(9) 0.0363(10) 0.0325(10) -0.0052(8) -0.0032(8) 0.0016(8)
C9 0.0435(13) 0.0437(13) 0.096(2) -0.0065(14) 0.0136(14) -0.0086(11)
C8 0.0525(14) 0.0466(13) 0.0681(17) 0.0097(13) 0.0156(13) 0.0058(11)
C7 0.0426(12) 0.0439(12) 0.0476(13) -0.0009(10) 0.0028(10) 0.0034(10)
C10 0.0431(13) 0.0578(16) 0.0742(18) -0.0191(14) 0.0005(13) -0.0119(11)
C11 0.0387(12) 0.0547(14) 0.0485(14) -0.0128(11) 0.0000(10) -0.0058(10)
C12 0.0419(12) 0.0724(17) 0.0453(13) 0.0042(12) -0.0075(11) 0.0129(11)
C13 0.0292(10) 0.0496(12) 0.0310(10) -0.0069(9) -0.0028(8) 0.0032(9)
C14 0.0359(12) 0.0720(17) 0.0413(13) -0.0065(12) 0.0003(10) -0.0074(11)
C15 0.0335(10) 0.0439(12) 0.0411(12) -0.0069(10) 0.0020(9) 0.0075(9)
C16 0.0305(10) 0.0405(11) 0.0396(12) -0.0067(9) 0.0105(9) 0.0003(8)
C17 0.0548(14) 0.0438(13) 0.0436(13) -0.0062(10) 0.0032(11) -0.0027(11)
C18 0.0678(17) 0.0696(18) 0.0414(14) -0.0060(12) 0.0012(13) -0.0036(14)
C19 0.0650(17) 0.0775(19) 0.0488(15) -0.0235(14) 0.0056(13) -0.0125(14)
C20 0.0754(19) 0.0461(14) 0.076(2) -0.0278(14) 0.0157(15) -0.0128(13)
C21 0.0567(15) 0.0393(12) 0.0563(15) -0.0060(11) 0.0158(12) 0.0013(11)
N22 0.0276(8) 0.0389(9) 0.0347(9) -0.0095(8) 0.0006(7) 0.0007(7)
O23 0.0321(7) 0.0500(9) 0.0398(8) -0.0119(7) -0.0007(6) -0.0044(6)
O24 0.0285(7) 0.0471(8) 0.0289(7) -0.0055(6) -0.0006(6) 0.0006(6)
O25 0.0433(9) 0.0638(11) 0.0298(8) 0.0006(7) -0.0042(7) -0.0002(7)

loop_
_atom_type_symbol
_atom_type_description
_atom_type_scat_dispersion_real
_atom_type_scat_dispersion_imag
_atom_type_scat_source
C C 0.0033 0.0016 'International Tables Vol C Tables 4.2.6.8 and 6.1.1.4'
H H 0.0000 0.0000 'International Tables Vol C Tables 4.2.6.8 and 6.1.1.4'
N N 0.0061 0.0033 'International Tables Vol C Tables 4.2.6.8 and 6.1.1.4'
O O 0.0106 0.0060 'International Tables Vol C Tables 4.2.6.8 and 6.1.1.4'

loop_
_geom_angle_atom_site_label_1
_geom_angle_atom_site_label_2
_geom_angle_atom_site_label_3
_geom_angle
_geom_angle_site_symmetry_1
_geom_angle_site_symmetry_3
O23 C1 C2 106.52(17) . .
N22 C2 C3 99.70(15) . .
N22 C2 C1 119.15(18) . .
C3 C2 C1 107.55(15) . .
O24 C3 C2 111.94(16) . .
O24 C3 C4 115.78(17) . .
C2 C3 C4 103.19(15) . .
O25 C4 C3 113.11(17) . .
O25 C4 C5 108.98(17) . .
C3 C4 C5 101.14(15) . .
C7 C6 C11 118.3(2) . .
C7 C6 C5 122.89(19) . .
C11 C6 C5 118.8(2) . .
N22 C5 C6 113.19(17) . .
N22 C5 C4 106.26(15) . .
C6 C5 C4 113.41(17) . .
C10 C9 C8 119.4(2) . .
C9 C8 C7 120.7(3) . .
C6 C7 C8 120.4(2) . .
C9 C10 C11 120.5(3) . .
C10 C11 C6 120.7(3) . .
O23 C13 O24 110.57(15) . .
O23 C13 C12 111.20(18) . .
O24 C13 C12 111.6(2) . .
O23 C13 C14 104.70(19) . .
O24 C13 C14 106.38(17) . .
C12 C13 C14 112.06(19) . .
N22 C15 C16 111.75(17) . .
C21 C16 C17 118.1(2) . .
C21 C16 C15 121.4(2) . .
C17 C16 C15 120.52(19) . .
C18 C17 C16 121.3(2) . .
C19 C18 C17 120.2(3) . .
C18 C19 C20 119.6(3) . .
C19 C20 C21 120.4(2) . .
C16 C21 C20 120.4(3) . .
C2 N22 C15 115.40(16) . .
C2 N22 C5 104.38(15) . .
C15 N22 C5 112.00(16) . .
C13 O23 C1 116.72(16) . .
C3 O24 C13 111.10(15) . .

loop_
_geom_bond_atom_site_label_1
_geom_bond_atom_site_label_2
_geom_bond_distance
_geom_bond_site_symmetry_2
C1 O23 1.435(3) .
C1 C2 1.514(3) .
C2 N22 1.464(3) .
C2 C3 1.510(3) .
C3 O24 1.413(2) .
C3 C4 1.525(3) .
C4 O25 1.415(3) .
C4 C5 1.559(3) .
C6 C7 1.381(3) .
C6 C11 1.394(3) .
C6 C5 1.518(3) .
C5 N22 1.485(3) .
C9 C10 1.371(5) .
C9 C8 1.373(4) .
C8 C7 1.391(4) .
C10 C11 1.385(4) .
C12 C13 1.508(3) .
C13 O23 1.434(2) .
C13 O24 1.436(2) .
C13 C14 1.508(3) .
C15 N22 1.471(3) .
C15 C16 1.511(3) .
C16 C21 1.377(3) .
C16 C17 1.381(3) .
C17 C18 1.379(4) .
C18 C19 1.366(4) .
C19 C20 1.367(4) .
C20 C21 1.393(4) .
